data_4020903
loop_
_publ_author_name
'Perdip S. Bahia'
'John S. Snaith'

_publ_section_title
;
 Synthesis of 3-Substituted 4-Piperidinones via a
 One-Pot Tandem Oxidation-Cyclization-Oxidation Process:
 Stereodivergent Reduction to 3,4-Disubstituted Piperidines
;
_journal_name_full 'Journal of Organic Chemistry'
_journal_page_first 3226
_journal_page_last 3229
_journal_paper_doi 10.1021/jo0357418
_journal_volume 69
_journal_year 2004
_chemical_formula_sum 'C15 H21.5 N O3.25 S'
_chemical_formula_weight 299.89
_space_group_IT_number 14
_symmetry_cell_setting monoclinic
_symmetry_space_group_name_Hall '-P 2ybc'
_symmetry_space_group_name_H-M 'P 1 21/c 1'
_cell_angle_alpha 90.00
_cell_angle_beta 92.259(2)
_cell_angle_gamma 90.00
_cell_formula_units_Z 8
_cell_length_a 12.0277(8)
_cell_length_b 8.1746(6)
_cell_length_c 32.402(2)
_cell_measurement_temperature 296(2)
_cell_volume 3183.3(4)
_diffrn_ambient_temperature 296(2)
_exptl_crystal_density_diffrn 1.251
_refine_ls_R_factor_obs 0.0701
_refine_ls_wR_factor_obs 0.1518
_cod_depositor_comments
;
The following automatic conversions were performed:
'_symmetry_cell_setting' value 'Monoclinic' changed to 'monoclinic'
according to '/home/saulius/struct/CIF-dictionaries/cif_core.dic'
dictionary named 'cif_core.dic' version 2.4.1 from 2010-06-29.

Automatic conversion script
Id: cif_fix_enum 1527 2010-12-29 10:47:43Z saulius 
;
_cod_original_sg_symbol_H-M 'P 21/c'
_cod_original_formula_sum 'C15 H21.50 N O3.25 S'
_cod_database_code 4020903

loop_
_symmetry_equiv_pos_as_xyz
'x, y, z'
'-x, y+1/2, -z+1/2'
'-x, -y, -z'
'x, -y-1/2, z-1/2'

loop_
_atom_site_aniso_label
_atom_site_aniso_U_11
_atom_site_aniso_U_22
_atom_site_aniso_U_33
_atom_site_aniso_U_23
_atom_site_aniso_U_13
_atom_site_aniso_U_12
S1 0.0954(9) 0.0644(8) 0.1208(11) 0.0184(7) -0.0080(8) -0.0099(7)
S2 0.0763(8) 0.0552(7) 0.1462(12) -0.0226(7) 0.0184(8) -0.0140(6)
O1 0.109(3) 0.051(2) 0.203(4) 0.003(2) -0.009(3) 0.001(2)
O2 0.150(3) 0.129(3) 0.109(3) 0.052(2) -0.011(2) -0.038(3)
O3 0.128(3) 0.062(2) 0.140(3) -0.005(2) -0.028(2) 0.012(2)
O4 0.101(2) 0.043(2) 0.205(4) -0.008(2) 0.035(2) 0.002(2)
O5 0.104(3) 0.105(3) 0.145(3) -0.048(2) 0.004(2) -0.039(2)
O6 0.094(2) 0.049(2) 0.105(2) -0.007(2) -0.001(2) 0.012(2)
O7 0.077(4) 0.109(5) 0.145(6) -0.001(4) 0.005(4) 0.000(4)
N1 0.080(2) 0.060(2) 0.105(3) 0.002(2) -0.013(2) -0.005(2)
N2 0.062(2) 0.049(2) 0.120(3) -0.010(2) 0.008(2) -0.004(2)
C1 0.073(3) 0.061(3) 0.084(3) -0.001(2) 0.009(2) -0.010(2)
C2 0.077(3) 0.065(3) 0.098(4) -0.017(2) 0.021(3) -0.008(2)
C3 0.105(4) 0.076(3) 0.077(3) -0.012(3) 0.008(3) -0.019(3)
C4 0.084(3) 0.070(3) 0.105(4) -0.006(3) 0.004(3) -0.012(3)
C5 0.073(3) 0.116(4) 0.114(5) -0.015(4) 0.029(3) 0.001(3)
C6 0.081(3) 0.128(4) 0.079(3) -0.008(3) 0.019(3) -0.007(3)
C7 0.119(5) 0.116(5) 0.160(6) -0.001(4) -0.042(4) 0.005(4)
C8 0.072(3) 0.059(3) 0.107(4) -0.011(2) -0.001(3) -0.003(2)
C9 0.068(3) 0.065(3) 0.103(3) -0.007(2) -0.013(3) -0.002(2)
C10 0.089(3) 0.068(3) 0.111(4) -0.009(3) -0.016(3) -0.015(3)
C11 0.103(4) 0.084(3) 0.121(4) -0.030(3) -0.001(3) -0.007(3)
C12 0.094(3) 0.080(3) 0.109(4) -0.015(3) 0.006(3) -0.004(3)
C13 0.084(3) 0.094(4) 0.113(4) -0.016(3) -0.007(3) -0.021(3)
C14 0.117(4) 0.125(5) 0.104(4) 0.002(4) -0.001(3) -0.042(4)
C15 0.087(4) 0.121(4) 0.143(5) 0.007(4) -0.015(3) -0.028(3)
C16 0.061(3) 0.057(2) 0.122(4) -0.006(3) 0.003(3) -0.013(2)
C17 0.061(3) 0.085(3) 0.123(4) -0.009(3) -0.004(3) -0.013(3)
C18 0.056(3) 0.085(3) 0.145(5) -0.008(3) 0.010(3) -0.009(2)
C19 0.083(4) 0.077(3) 0.129(5) -0.002(3) 0.018(4) -0.028(3)
C20 0.097(4) 0.088(4) 0.131(5) 0.024(3) -0.001(4) -0.015(3)
C21 0.077(3) 0.066(3) 0.143(5) 0.014(3) 0.011(4) -0.005(2)
C22 0.125(5) 0.128(5) 0.148(5) -0.015(4) 0.046(4) -0.040(4)
C23 0.061(2) 0.045(2) 0.119(4) 0.006(2) 0.004(3) 0.003(2)
C24 0.061(2) 0.049(2) 0.107(3) 0.000(2) 0.014(2) 0.001(2)
C25 0.072(3) 0.050(2) 0.089(3) 0.004(2) 0.011(2) -0.001(2)
C26 0.085(3) 0.075(3) 0.100(3) 0.001(3) -0.001(3) 0.005(3)
C27 0.066(3) 0.068(3) 0.105(3) -0.006(3) -0.004(2) -0.001(2)
C28 0.064(3) 0.056(3) 0.138(5) 0.015(3) 0.002(3) -0.004(2)
C29 0.100(4) 0.171(7) 0.148(6) 0.048(5) -0.029(4) -0.035(4)
C30 0.077(4) 0.168(6) 0.193(6) 0.034(5) 0.005(4) -0.035(4)

loop_
_atom_site_label
_atom_site_type_symbol
_atom_site_fract_x
_atom_site_fract_y
_atom_site_fract_z
_atom_site_U_iso_or_equiv
_atom_site_thermal_displace_type
_atom_site_occupancy
_atom_site_calc_flag
_atom_site_refinement_flags
_atom_site_disorder_group
S1 S 0.24386(11) 2.15224(15) 0.53729(5) 0.0939(5) Uani 1 d . .
S2 S 0.34577(10) 1.63584(14) 0.71151(5) 0.0922(5) Uani 1 d . .
O1 O 0.1804(3) 2.2772(4) 0.55668(13) 0.1213(13) Uani 1 d . .
O2 O 0.2864(3) 2.1799(5) 0.49704(11) 0.1297(14) Uani 1 d . .
O3 O 0.1339(4) 1.6024(4) 0.57217(13) 0.1106(13) Uani 1 d . .
H31 H 0.1350(49) 1.5103(69) 0.5629(17) 0.133 Uiso 1 d . .
O4 O 0.2720(3) 1.7681(3) 0.70033(13) 0.1158(13) Uani 1 d . .
O5 O 0.4252(3) 1.6543(4) 0.74570(12) 0.1179(12) Uani 1 d . .
O6 O 0.1760(3) 1.0909(3) 0.69088(10) 0.0829(9) Uani 1 d . .
H32 H 0.2074(38) 1.0039(58) 0.6976(14) 0.099 Uiso 1 d . .
O7 O 0.1496(5) 0.9775(9) 0.4066(2) 0.110(2) Uani 0.50 d P .
N1 N 0.1618(3) 1.9918(4) 0.53372(12) 0.0824(10) Uani 1 d . .
N2 N 0.2670(3) 1.4793(4) 0.72243(12) 0.0767(10) Uani 1 d . .
C1 C 0.3567(3) 2.1001(5) 0.57097(14) 0.0725(11) Uani 1 d . .
C2 C 0.3490(4) 2.1135(5) 0.6134(2) 0.0796(13) Uani 1 d . .
H2 H 0.2849(4) 2.1549(5) 0.6247(2) 0.096 Uiso 1 calc R .
C3 C 0.4382(5) 2.0645(6) 0.63875(15) 0.0863(13) Uani 1 d . .
H3 H 0.4326(5) 2.0728(6) 0.66722(15) 0.104 Uiso 1 calc R .
C4 C 0.5345(4) 2.0039(6) 0.6233(2) 0.0861(13) Uani 1 d . .
C5 C 0.5377(4) 1.9900(7) 0.5812(2) 0.101(2) Uani 1 d . .
H5 H 0.6011(4) 1.9468(7) 0.5698(2) 0.121 Uiso 1 calc R .
C6 C 0.4511(4) 2.0373(7) 0.5552(2) 0.0954(15) Uani 1 d . .
H6 H 0.4566(4) 2.0267(7) 0.5268(2) 0.114 Uiso 1 calc R .
C7 C 0.6294(5) 1.9536(7) 0.6517(2) 0.133(2) Uani 1 d . .
H7A H 0.6210(17) 1.8407(15) 0.6591(9) 0.159 Uiso 1 calc R .
H7B H 0.6300(19) 2.0199(32) 0.6761(5) 0.159 Uiso 1 calc R .
H7C H 0.6981(5) 1.9679(43) 0.6380(4) 0.159 Uiso 1 calc R .
C8 C 0.1057(3) 1.9485(5) 0.57192(15) 0.0795(12) Uani 1 d . .
H8A H 0.0759(3) 2.0466(5) 0.58422(15) 0.095 Uiso 1 calc R .
H8B H 0.1592(3) 1.9005(5) 0.59158(15) 0.095 Uiso 1 calc R .
C9 C 0.0122(3) 1.8280(5) 0.56265(15) 0.0792(12) Uani 1 d . .
H9 H -0.0395(3) 1.8799(5) 0.54249(15) 0.095 Uiso 1 calc R .
C10 C 0.0596(4) 1.6768(6) 0.5421(2) 0.0897(14) Uani 1 d . .
H10 H -0.0010(4) 1.6007(6) 0.5347(2) 0.108 Uiso 1 calc R .
C11 C 0.1185(4) 1.7234(6) 0.5039(2) 0.103(2) Uani 1 d . .
H11A H 0.0652(4) 1.7690(6) 0.4838(2) 0.123 Uiso 1 calc R .
H11B H 0.1504(4) 1.6262(6) 0.4919(2) 0.123 Uiso 1 calc R .
C12 C 0.2106(4) 1.8478(6) 0.5129(2) 0.0944(14) Uani 1 d . .
H12A H 0.2686(4) 1.7994(6) 0.5306(2) 0.113 Uiso 1 calc R .
H12B H 0.2433(4) 1.8815(6) 0.4874(2) 0.113 Uiso 1 calc R .
C13 C -0.0535(4) 1.7860(6) 0.6002(2) 0.0975(15) Uani 1 d . .
C14 C -0.0189(5) 1.8197(7) 0.6388(2) 0.115(2) Uani 1 d . .
H14A H -0.0563(5) 1.7762(7) 0.6609(2) 0.139 Uiso 1 calc R .
H14B H 0.0426(5) 1.8868(7) 0.6437(2) 0.139 Uiso 1 calc R .
C15 C -0.1518(4) 1.6789(7) 0.5919(2) 0.117(2) Uani 1 d . .
H15A H -0.1275(5) 1.5745(16) 0.5821(10) 0.141 Uiso 1 calc R .
H15B H -0.2004(14) 1.7288(20) 0.5713(8) 0.141 Uiso 1 calc R .
H15C H -0.1909(16) 1.6641(33) 0.6169(3) 0.141 Uiso 1 calc R .
C16 C 0.4195(4) 1.5824(5) 0.6675(2) 0.0800(13) Uani 1 d . .
C17 C 0.5215(4) 1.5040(6) 0.6717(2) 0.0902(14) Uani 1 d . .
H17 H 0.5525(4) 1.4811(6) 0.6978(2) 0.108 Uiso 1 calc R .
C18 C 0.5770(4) 1.4598(6) 0.6365(2) 0.095(2) Uani 1 d . .
H18 H 0.6460(4) 1.4089(6) 0.6395(2) 0.114 Uiso 1 calc R .
C19 C 0.5325(5) 1.4895(6) 0.5977(2) 0.096(2) Uani 1 d . .
C20 C 0.4296(5) 1.5641(6) 0.5940(2) 0.105(2) Uani 1 d . .
H20 H 0.3975(5) 1.5831(6) 0.5679(2) 0.127 Uiso 1 calc R .
C21 C 0.3734(4) 1.6111(6) 0.6284(2) 0.095(2) Uani 1 d . .
H21 H 0.3044(4) 1.6620(6) 0.6253(2) 0.114 Uiso 1 calc R .
C22 C 0.5953(5) 1.4422(8) 0.5598(2) 0.132(2) Uani 1 d . .
H22A H 0.6597(18) 1.3792(40) 0.5681(2) 0.159 Uiso 1 calc R .
H22B H 0.6181(28) 1.5392(8) 0.5458(7) 0.159 Uiso 1 calc R .
H22C H 0.5478(11) 1.3781(40) 0.5416(6) 0.159 Uiso 1 calc R .
C23 C 0.1726(3) 1.4465(5) 0.69322(14) 0.0753(12) Uani 1 d . .
H23A H 0.1993(3) 1.3952(5) 0.66849(14) 0.090 Uiso 1 calc R .
H23B H 0.1366(3) 1.5486(5) 0.68531(14) 0.090 Uiso 1 calc R .
C24 C 0.0895(3) 1.3341(4) 0.71344(14) 0.0723(11) Uani 1 d . .
H24 H 0.0666(3) 1.3898(4) 0.73851(14) 0.087 Uiso 1 calc R .
C25 C 0.1462(3) 1.1752(5) 0.72739(13) 0.0701(11) Uani 1 d . .
H25 H 0.0941(3) 1.1084(5) 0.74267(13) 0.084 Uiso 1 calc R .
C26 C 0.2480(4) 1.2122(6) 0.75459(15) 0.0868(13) Uani 1 d . .
H26A H 0.2248(4) 1.2592(6) 0.78035(15) 0.104 Uiso 1 calc R .
H26B H 0.2868(4) 1.1107(6) 0.76103(15) 0.104 Uiso 1 calc R .
C27 C 0.3268(3) 1.3284(5) 0.73468(15) 0.0799(12) Uani 1 d . .
H27A H 0.3880(3) 1.3547(5) 0.75396(15) 0.096 Uiso 1 calc R .
H27B H 0.3573(3) 1.2775(5) 0.71057(15) 0.096 Uiso 1 calc R .
C28 C -0.0156(4) 1.3035(5) 0.6872(2) 0.0862(14) Uani 1 d . .
C29 C -0.0196(5) 1.3214(8) 0.6451(2) 0.140(2) Uani 1 d . .
H29A H -0.0843(5) 1.2952(8) 0.6298(2) 0.169 Uiso 1 calc R .
H29B H 0.0424(5) 1.3596(8) 0.6318(2) 0.169 Uiso 1 calc R .
C30 C -0.1094(4) 1.2448(9) 0.7090(2) 0.146(2) Uani 1 d . .
H30A H -0.1083(19) 1.2922(39) 0.7361(5) 0.175 Uiso 1 calc R .
H30B H -0.1055(19) 1.1278(9) 0.7113(11) 0.175 Uiso 1 calc R .
H30C H -0.1769(4) 1.2752(45) 0.6942(7) 0.175 Uiso 1 calc R .

loop_
_geom_bond_atom_site_label_1
_geom_bond_atom_site_label_2
_geom_bond_distance
_geom_bond_site_symmetry_2
_geom_bond_publ_flag
S1 O1 1.435(4) . ?
S1 O2 1.437(4) . ?
S1 N1 1.643(4) . ?
S1 C1 1.760(4) . ?
S2 O4 1.436(3) . ?
S2 O5 1.442(4) . ?
S2 N2 1.639(3) . ?
S2 C16 1.763(5) . ?
O3 C10 1.433(6) . ?
O6 C25 1.427(5) . ?
N1 C8 1.476(5) . ?
N1 C12 1.488(5) . ?
N2 C23 1.474(5) . ?
N2 C27 1.474(5) . ?
C1 C6 1.364(6) . ?
C1 C2 1.387(6) . ?
C2 C3 1.384(6) . ?
C3 C4 1.373(6) . ?
C4 C5 1.371(7) . ?
C4 C7 1.495(7) . ?
C5 C6 1.369(7) . ?
C8 C9 1.517(5) . ?
C9 C13 1.516(7) . ?
C9 C10 1.526(6) . ?
C10 C11 1.499(7) . ?
C11 C12 1.523(6) . ?
C13 C14 1.331(6) . ?
C13 C15 1.487(6) . ?
C16 C21 1.383(7) . ?
C16 C17 1.386(6) . ?
C17 C18 1.391(7) . ?
C18 C19 1.370(7) . ?
C19 C20 1.380(7) . ?
C19 C22 1.515(7) . ?
C20 C21 1.381(7) . ?
C23 C24 1.525(5) . ?
C24 C28 1.515(6) . ?
C24 C25 1.527(5) . ?
C25 C26 1.512(6) . ?
C26 C27 1.505(6) . ?
C28 C29 1.373(7) . ?
C28 C30 1.436(7) . ?
